data_9007583
loop_
_publ_author_name
'Baur, W. H.'

_publ_section_title
;
 Reconstruction of local atomic environments in the disordered
 hydrogen-bonded crystal structures of paraelectric ammonium
 dihydrogen phosphate and potassium dihydrogen phosphate
 Note: polymorph of biphosphammite
;
_journal_name_full 'Acta Crystallographica, Section B'
_journal_page_first 2726
_journal_page_last 2731
_journal_paper_doi 10.1107/S0567740873007454
_journal_volume 29
_journal_year 1973
_chemical_formula_structural NH4H2PO4
_chemical_formula_sum 'H6 N O4 P'
_space_group_IT_number 19
_symmetry_space_group_name_Hall 'P 2ac 2ab'
_symmetry_space_group_name_H-M 'P 21 21 21'
_cell_angle_alpha 90
_cell_angle_beta 90
_cell_angle_gamma 90
_cell_length_a 7.4997
_cell_length_b 7.4997
_cell_length_c 7.5493
_cell_formula_units_Z 4
_cell_volume 424.614
_exptl_crystal_density_diffrn 1.799
_cod_depositor_comments
;
 Adding the _atom_site_type_symbol data item.

 Antanas Vaitkus,
 2017-01-15
;
_cod_original_formula_sum 'N H6 P O4'
_cod_database_code 9007583

loop_
_symmetry_equiv_pos_as_xyz
x,y,z
-x,1/2+y,1/2-z
1/2+x,1/2-y,-z
1/2-x,-y,1/2+z

loop_
_atom_site_label
_atom_site_type_symbol
_atom_site_fract_x
_atom_site_fract_y
_atom_site_fract_z
N N 0.00000 0.00000 0.50000
Hn1 H 0.01400 0.11100 0.57300
Hn2 H 0.98600 0.88900 0.57300
Hn3 H 0.88900 0.01400 0.42700
Hn4 H 0.11100 0.98600 0.42700
P P 0.00000 0.00000 0.00000
O(h1) O 0.09180 0.14710 0.11740
O(h2) O 0.15250 0.91810 0.88230
O3 O 0.92530 0.85730 0.11820
O4 O 0.86370 0.08630 0.88230
H(o1) H 0.23300 0.14800 0.13000
H(o2) H 0.14200 0.77700 0.88100

_database_code_amcsd 0009496
